data_1566398
loop_
_publ_author_name
'Birchall, Lee'
'Truccolo, Giada'
'Jackson, Lewis'
'Shepherd, Helena Jane'

_publ_section_title
;
 Co-crystallisation as a Modular Approach to the Discovery of
 Spin-Crossover Materials
;
_journal_name_full 'Chemical Science'
_journal_paper_doi 10.1039/D1SC04956A
_journal_year 2022
_chemical_formula_moiety 'C22 H18 Fe N10, 2(F6 P), 2(C12 H10 N2)'
_chemical_formula_sum 'C46 H38 F12 Fe N14 P2'
_chemical_formula_weight 1132.69
_space_group_crystal_system triclinic
_space_group_IT_number 2
_space_group_name_Hall '-P 1'
_space_group_name_H-M_alt 'P -1'
_atom_sites_solution_hydrogens geom
_atom_sites_solution_primary dual
_audit_creation_date 2021-08-11
_audit_creation_method
;
Olex2 1.3
(compiled 2020.11.12 svn.r5f609507 for OlexSys, GUI svn.r6272)
;
_audit_update_record
;
2021-08-11 deposited with the CCDC.	2022-02-17 downloaded from the CCDC.
;
_cell_angle_alpha 97.221(2)
_cell_angle_beta 96.811(2)
_cell_angle_gamma 93.568(2)
_cell_formula_units_Z 2
_cell_length_a 10.2078(2)
_cell_length_b 11.4083(2)
_cell_length_c 21.4035(4)
_cell_measurement_reflns_used 15994
_cell_measurement_temperature 200.00(10)
_cell_measurement_theta_max 71.7840
_cell_measurement_theta_min 3.8860
_cell_volume 2447.76(8)
_computing_cell_refinement 'CrysAlisPro 1.171.40.67a (Rigaku OD, 2019)'
_computing_data_collection 'CrysAlisPro 1.171.40.67a (Rigaku OD, 2019)'
_computing_data_reduction 'CrysAlisPro 1.171.40.67a (Rigaku OD, 2019)'
_computing_molecular_graphics 'Olex2 1.3 (Dolomanov et al., 2009)'
_computing_publication_material 'Olex2 1.3 (Dolomanov et al., 2009)'
_computing_structure_refinement 'SHELXL 2013/4 (Sheldrick, 2015)'
_computing_structure_solution 'ShelXT (Sheldrick, 2015)'
_diffrn_ambient_environment N~2~
_diffrn_ambient_temperature 200.00(10)
_diffrn_detector 'CCD plate'
_diffrn_detector_area_resol_mean 5.2887
_diffrn_detector_type AtlasS2
_diffrn_measured_fraction_theta_full 0.998
_diffrn_measured_fraction_theta_max 0.973
_diffrn_measurement_details
;
List of Runs (angles in degrees, time in seconds):

  # Type    Start    End  Width  t~exp~   \w     \q     \k     \f   Frames
#--------------------------------------------------------------------------
  1  \w    -67.00  32.00   1.00    2.00    --  -42.16  38.00 -60.00   99
  2  \w   -116.00 -18.00   1.00    2.00    --  -42.16 -38.00 120.00   98
  3  \w    -70.00  31.00   1.00    2.00    --  -42.16  57.00  60.00  101
  4  \w     23.00  98.00   1.00    2.00    --   42.16-125.00 120.00   75
  5  \w     23.00  98.00   1.00    2.00    --   42.16-125.00 -90.00   75
  6  \w     31.00 133.00   1.00    8.00    --  103.72 -61.00 -90.00  102
  7  \w     27.00 132.00   1.00    8.00    --  103.72 -30.00 150.00  105
  8  \w     28.00 136.00   1.00    8.00    --  103.72 -77.00  90.00  108
  9  \w     21.00 109.00   1.00    8.00    --  103.72 -94.00-180.00   88
 10  \w     75.00 178.00   1.00    8.00    --  103.72  30.00-180.00  103
 11  \w     78.00 177.00   1.00    8.00    --  103.72  45.00 -30.00   99
 12  \w     31.00 118.00   1.00    8.00    --  103.72-125.00 150.00   87
 13  \w     31.00 118.00   1.00    8.00    --  103.72-125.00  90.00   87
 14  \w     21.00 109.00   1.00    8.00    --  103.72 -94.00 -90.00   88
 15  \w     94.00 177.00   1.00    8.00    --  103.72 125.00 120.00   83
 16  \w     22.00 156.00   1.00    8.00    --  103.72 -15.00   0.00  134
 17  \w   -115.00 -14.00   1.00    2.00    --  -42.16 -57.00  30.00  101
 18  \w   -118.00 -39.00   1.00    2.00    --  -42.16 -77.00-150.00   79
 19  \w   -118.00 -10.00   1.00    2.00    --  -42.16 -77.00 -60.00  108
;
_diffrn_measurement_device 'four-circle diffractometer'
_diffrn_measurement_device_type 'SuperNova, Dual, Cu at home/near, AtlasS2'
_diffrn_measurement_method '\w scans'
_diffrn_orient_matrix_type 'CrysAlisPro convention (1999,Acta A55,543-557)'
_diffrn_orient_matrix_UB_11 -0.1461805000
_diffrn_orient_matrix_UB_12 -0.0256186000
_diffrn_orient_matrix_UB_13 -0.0287466000
_diffrn_orient_matrix_UB_21 0.0165591000
_diffrn_orient_matrix_UB_22 0.0967510000
_diffrn_orient_matrix_UB_23 -0.0432238000
_diffrn_orient_matrix_UB_31 0.0400187000
_diffrn_orient_matrix_UB_32 -0.0928743000
_diffrn_orient_matrix_UB_33 -0.0515405000
_diffrn_radiation_monochromator mirror
_diffrn_radiation_probe x-ray
_diffrn_radiation_type 'Cu K\a'
_diffrn_radiation_wavelength 1.54184
_diffrn_reflns_av_R_equivalents 0.0223
_diffrn_reflns_av_unetI/netI 0.0209
_diffrn_reflns_Laue_measured_fraction_full 0.998
_diffrn_reflns_Laue_measured_fraction_max 0.973
_diffrn_reflns_limit_h_max 12
_diffrn_reflns_limit_h_min -12
_diffrn_reflns_limit_k_max 13
_diffrn_reflns_limit_k_min -13
_diffrn_reflns_limit_l_max 19
_diffrn_reflns_limit_l_min -25
_diffrn_reflns_number 27568
_diffrn_reflns_point_group_measured_fraction_full 0.998
_diffrn_reflns_point_group_measured_fraction_max 0.973
_diffrn_reflns_theta_full 67.684
_diffrn_reflns_theta_max 72.031
_diffrn_reflns_theta_min 3.918
_diffrn_source 'micro-focus sealed X-ray tube'
_diffrn_source_type 'SuperNova (Cu) X-ray Source'
_exptl_absorpt_coefficient_mu 3.948
_exptl_absorpt_correction_T_max 1.000
_exptl_absorpt_correction_T_min 0.549
_exptl_absorpt_correction_type gaussian
_exptl_absorpt_process_details
;
CrysAlisPro 1.171.40.67a (Rigaku Oxford Diffraction, 2019)
Numerical absorption correction based on gaussian integration over
			a multifaceted crystal model
Empirical absorption correction using spherical harmonics,
 implemented in SCALE3 ABSPACK scaling algorithm.
;
_exptl_crystal_colour yellow
_exptl_crystal_colour_primary yellow
_exptl_crystal_density_diffrn 1.537
_exptl_crystal_description block
_exptl_crystal_F_000 1152
_exptl_crystal_size_max 0.288
_exptl_crystal_size_mid 0.184
_exptl_crystal_size_min 0.178
_refine_diff_density_max 0.791
_refine_diff_density_min -0.455
_refine_diff_density_rms 0.051
_refine_ls_extinction_method none
_refine_ls_goodness_of_fit_ref 1.085
_refine_ls_hydrogen_treatment constr
_refine_ls_matrix_type full
_refine_ls_number_parameters 641
_refine_ls_number_reflns 9383
_refine_ls_number_restraints 33
_refine_ls_restrained_S_all 1.085
_refine_ls_R_factor_all 0.0436
_refine_ls_R_factor_gt 0.0412
_refine_ls_shift/su_max 0.001
_refine_ls_shift/su_mean 0.000
_refine_ls_structure_factor_coef Fsqd
_refine_ls_weighting_details 'w=1/[\s^2^(Fo^2^)+(0.0533P)^2^+1.4436P] where P=(Fo^2^+2Fc^2^)/3'
_refine_ls_weighting_scheme calc
_refine_ls_wR_factor_gt 0.1082
_refine_ls_wR_factor_ref 0.1106
_reflns_Friedel_coverage 0.000
_reflns_number_gt 8852
_reflns_number_total 9383
_reflns_threshold_expression 'I > 2\s(I)'
_cod_data_source_file d1sc04956a1.cif
_cod_data_source_block ltb-100-002y_200_red_ref
_cod_database_code 1566398
_shelxl_version_number 2013-4
_chemical_oxdiff_formula 'Fe C46 H38 P2 F12 N14'
_chemical_oxdiff_usercomment '200 K'
_shelx_space_group_comment
;
The symmetry employed for this shelxl refinement is uniquely defined
by the following loop, which should always be used as a source of
symmetry information in preference to the above space-group names.
They are only intended as comments.
;
_reflns_odcompleteness_completeness 99.81
_reflns_odcompleteness_iscentric 1
_reflns_odcompleteness_theta 66.97
_olex2_refinement_description
;
1. Fixed Uiso
 At 1.2 times of:
  All C(H) groups, All N(H) groups
2. Restrained distances
 N14A-C45A \\sim N14B-C46B
 with sigma of 0.02
 N14A-C46A \\sim N14B-C45B
 with sigma of 0.02
 N13A-C36A \\sim N13B-C35B
 with sigma of 0.02
 N13A-C35A \\sim N13B-C36B
 with sigma of 0.02
 C45A-C43A \\sim C46B-C44B
 with sigma of 0.02
 C42A-C44A \\sim C42B-C43B
 with sigma of 0.02
 C42A-C43A \\sim C42B-C44B
 with sigma of 0.02
 C42A-C41A \\sim C42B-C41B
 with sigma of 0.02
 C46A-C44A \\sim C45B-C43B
 with sigma of 0.02
 C36A-C38A \\sim C35B-C37B
 with sigma of 0.02
 C39A-C38A \\sim C39B-C37B
 with sigma of 0.02
 C39A-C37A \\sim C39B-C38B
 with sigma of 0.02
 C39A-C40A \\sim C39B-C40B
 with sigma of 0.02
 C35A-C37A \\sim C36B-C38B
 with sigma of 0.02
 C40A-C41A \\sim C40B-C41B
 with sigma of 0.02
 N14A-C44A \\sim N14B-C43B
 with sigma of 0.04
 N14A-C43A \\sim N14B-C44B
 with sigma of 0.04
 N13A-C38A \\sim N13B-C37B
 with sigma of 0.04
 N13A-C37A \\sim N13B-C38B
 with sigma of 0.04
 C45A-C42A \\sim C46B-C42B
 with sigma of 0.04
 C45A-C46A \\sim C46B-C45B
 with sigma of 0.04
 C42A-C46A \\sim C42B-C45B
 with sigma of 0.04
 C42A-C40A \\sim C42B-C40B
 with sigma of 0.04
 C44A-C43A \\sim C43B-C44B
 with sigma of 0.04
 C44A-C41A \\sim C43B-C41B
 with sigma of 0.04
 C36A-C39A \\sim C35B-C39B
 with sigma of 0.04
 C36A-C35A \\sim C35B-C36B
 with sigma of 0.04
 C43A-C41A \\sim C44B-C41B
 with sigma of 0.04
 C39A-C35A \\sim C39B-C36B
 with sigma of 0.04
 C39A-C41A \\sim C39B-C41B
 with sigma of 0.04
 C38A-C37A \\sim C37B-C38B
 with sigma of 0.04
 C38A-C40A \\sim C37B-C40B
 with sigma of 0.04
 C37A-C40A \\sim C38B-C40B
 with sigma of 0.04
3. Uiso/Uaniso restraints and constraints
Uanis(C41A) = Uanis(N14A) = Uanis(C45A) = Uanis(C46A) = Uanis(C43A) =
Uanis(C44A) = Uanis(C42A) = Uanis(C40A) = Uanis(C39A) = Uanis(C38A) =
Uanis(C37A) = Uanis(C36A) = Uanis(C35A) = Uanis(N13A) = Uanis(C41B) =
Uanis(C39B) = Uanis(C40B) = Uanis(C37B) = Uanis(C38B) = Uanis(C35B) =
Uanis(C36B) = Uanis(C42B) = Uanis(N13B) = Uanis(C44B) = Uanis(C43B) =
Uanis(C46B) = Uanis(C45B) = Uanis(N14B)
4. Others
 Sof(C39B)=Sof(N14B)=Sof(C46B)=Sof(H46B)=Sof(C45B)=Sof(H45B)=Sof(C44B)=
 Sof(H44B)=Sof(C43B)=Sof(H43B)=Sof(C42B)=Sof(C41B)=Sof(H41B)=Sof(C40B)=
 Sof(H40B)=Sof(C37B)=Sof(H37B)=Sof(C38B)=Sof(H38B)=Sof(C35B)=Sof(H35B)=
 Sof(C36B)=Sof(H36B)=Sof(N13B)=1-FVAR(1)
 Sof(N14A)=Sof(N13A)=Sof(C45A)=Sof(H45A)=Sof(C42A)=Sof(C46A)=Sof(H46A)=
 Sof(C44A)=Sof(H44A)=Sof(C36A)=Sof(H36A)=Sof(C43A)=Sof(H43A)=Sof(C39A)=
 Sof(C35A)=Sof(H35A)=Sof(C38A)=Sof(H38A)=Sof(C37A)=Sof(H37A)=Sof(C40A)=
 Sof(H40A)=Sof(C41A)=Sof(H41A)=FVAR(1)
5.a Aromatic/amide H refined with riding coordinates:
 N6(H6), N10(H10), N1(H1), N5(H5), C18(H18), C17(H17), C16(H16), C2(H2),
 C12(H12), C5(H5A), C13(H13), C7(H7), C6(H6A), C31(H31), C28(H28), C10(H10A),
 C21(H21), C1(H1A), C22(H22), C29(H29), C32(H32), C11(H11), C23(H23), C33(H33),
 C34(H34), C25(H25), C24(H24), C45A(H45A), C26(H26), C46A(H46A), C44A(H44A),
 C36A(H36A), C43A(H43A), C35A(H35A), C38A(H38A), C37A(H37A), C40A(H40A),
 C41A(H41A), C46B(H46B), C45B(H45B), C44B(H44B), C43B(H43B), C41B(H41B),
 C40B(H40B), C37B(H37B), C38B(H38B), C35B(H35B), C36B(H36B)
;
_olex2_submission_special_instructions 'No special instructions were received'
_oxdiff_exptl_absorpt_empirical_details
;
Empirical correction (ABSPACK) includes:
- Absorption correction using spherical harmonics
- Frame scaling
;
_oxdiff_exptl_absorpt_empirical_full_max 1.295
_oxdiff_exptl_absorpt_empirical_full_min 0.832

loop_
_space_group_symop_operation_xyz
'x, y, z'
'-x, -y, -z'

loop_
_atom_site_label
_atom_site_type_symbol
_atom_site_fract_x
_atom_site_fract_y
_atom_site_fract_z
_atom_site_U_iso_or_equiv
_atom_site_adp_type
_atom_site_occupancy
_atom_site_site_symmetry_order
_atom_site_calc_flag
_atom_site_refinement_flags_posn
_atom_site_refinement_flags_adp
_atom_site_refinement_flags_occupancy
_atom_site_disorder_assembly
_atom_site_disorder_group
Fe1 Fe 0.71162(3) 0.50797(3) 0.24721(2) 0.02622(9) Uani 1 1 d . . . . .
P2 P 0.76003(7) 1.08482(5) 0.89780(3) 0.04302(15) Uani 1 1 d . . . . .
P1 P 0.74792(7) 0.16793(6) 0.42960(3) 0.04759(17) Uani 1 1 d . . . . .
N8 N 0.65393(16) 0.38235(14) 0.16460(7) 0.0270(3) Uani 1 1 d . . . . .
F9 F 0.67175(18) 1.03557(16) 0.94665(8) 0.0694(5) Uani 1 1 d . . . . .
N7 N 0.55299(16) 0.39409(14) 0.27086(8) 0.0290(3) Uani 1 1 d . . . . .
F11 F 0.6515(2) 1.02458(15) 0.84091(8) 0.0733(5) Uani 1 1 d . . . . .
N3 N 0.81913(16) 0.62486(14) 0.32362(8) 0.0283(3) Uani 1 1 d . . . . .
N6 N 0.49129(17) 0.38011(16) 0.32175(8) 0.0335(4) Uani 1 1 d . . . . .
H6 H 0.5032 0.4281 0.3566 0.040 Uiso 1 1 calc R U . . .
F8 F 0.86374(19) 1.14568(18) 0.95537(9) 0.0777(6) Uani 1 1 d . . . . .
N10 N 0.93650(18) 0.63652(16) 0.16931(9) 0.0363(4) Uani 1 1 d . . . . .
H10 H 0.9663 0.6949 0.1980 0.044 Uiso 1 1 calc R U . . .
N9 N 0.83462(17) 0.55852(15) 0.17426(8) 0.0318(4) Uani 1 1 d . . . . .
F2 F 0.74090(18) 0.21507(18) 0.50241(9) 0.0772(6) Uani 1 1 d . . . . .
N2 N 0.59737(17) 0.66237(15) 0.25795(8) 0.0310(4) Uani 1 1 d . . . . .
N1 N 0.48674(18) 0.70294(16) 0.23034(8) 0.0343(4) Uani 1 1 d . . . . .
H1 H 0.4342 0.6636 0.1993 0.041 Uiso 1 1 calc R U . . .
F3 F 0.8553(2) 0.08096(16) 0.45101(10) 0.0816(6) Uani 1 1 d . . . . .
F10 F 0.83014(19) 0.96381(16) 0.89539(11) 0.0775(5) Uani 1 1 d . . . . .
N4 N 0.87787(17) 0.41167(15) 0.28446(8) 0.0319(4) Uani 1 1 d . . . . .
F4 F 0.6333(2) 0.06716(18) 0.43184(10) 0.0859(6) Uani 1 1 d . . . . .
N11 N 0.81299(19) 1.11617(17) 0.18528(10) 0.0423(4) Uani 1 1 d . . . . .
N5 N 0.93489(18) 0.31279(16) 0.26533(9) 0.0369(4) Uani 1 1 d . . . . .
H5 H 0.8961 0.2549 0.2386 0.044 Uiso 1 1 calc R U . . .
N12 N 0.6595(2) 0.46861(17) -0.13877(9) 0.0429(5) Uani 1 1 d . . . . .
F1 F 0.8644(2) 0.26519(19) 0.42984(12) 0.0927(7) Uani 1 1 d . . . . .
F5 F 0.7554(2) 0.1151(2) 0.35826(9) 0.0914(7) Uani 1 1 d . . . . .
N14A N 0.9605(5) 1.1846(5) 0.7300(3) 0.0433(2) Uani 0.722(3) 1 d D . P A 1
C15 C 0.55964(19) 0.29556(17) 0.16601(9) 0.0273(4) Uani 1 1 d . . . . .
F6 F 0.6397(2) 0.25284(19) 0.41089(12) 0.0998(8) Uani 1 1 d . . . . .
F7 F 0.6853(3) 1.20229(16) 0.90211(12) 0.1053(9) Uani 1 1 d . . . . .
C3 C 0.6493(2) 0.75008(17) 0.30392(9) 0.0304(4) Uani 1 1 d . . . . .
N13A N 0.5803(4) 0.5445(4) 0.4290(2) 0.0433(2) Uani 0.722(3) 1 d D . P A 1
C14 C 0.50543(19) 0.30227(17) 0.22675(9) 0.0283(4) Uani 1 1 d . . . . .
C4 C 0.7724(2) 0.72920(17) 0.34217(9) 0.0301(4) Uani 1 1 d . . . . .
C9 C 0.9705(2) 0.47875(18) 0.32602(10) 0.0318(4) Uani 1 1 d . . . . .
C19 C 0.7172(2) 0.38468(17) 0.11317(9) 0.0295(4) Uani 1 1 d . . . . .
C20 C 0.8201(2) 0.48251(18) 0.12012(9) 0.0301(4) Uani 1 1 d . . . . .
C18 C 0.6859(2) 0.29954(19) 0.06014(10) 0.0349(4) Uani 1 1 d . . . . .
H18 H 0.7303 0.3018 0.0247 0.042 Uiso 1 1 calc R U . . .
C8 C 0.9330(2) 0.59453(18) 0.35314(9) 0.0314(4) Uani 1 1 d . . . . .
C17 C 0.5870(2) 0.21117(19) 0.06134(10) 0.0358(5) Uani 1 1 d . . . . .
H17 H 0.5641 0.1535 0.0263 0.043 Uiso 1 1 calc R U . . .
C27 C 0.7528(2) 0.9086(2) 0.09844(11) 0.0384(5) Uani 1 1 d . . . . .
C16 C 0.5223(2) 0.20842(18) 0.11440(10) 0.0330(4) Uani 1 1 d . . . . .
H16 H 0.4554 0.1498 0.1155 0.040 Uiso 1 1 calc R U . . .
C2 C 0.5715(2) 0.84640(19) 0.30508(10) 0.0377(5) Uani 1 1 d . . . . .
H2 H 0.5859 0.9177 0.3321 0.045 Uiso 1 1 calc R U . . .
F12 F 0.8482(3) 1.1309(2) 0.85009(11) 0.1259(12) Uani 1 1 d . . . . .
C12 C 0.4090(2) 0.2820(2) 0.31123(11) 0.0381(5) Uani 1 1 d . . . . .
H12 H 0.3574 0.2542 0.3401 0.046 Uiso 1 1 calc R U . . .
C5 C 0.8392(2) 0.80816(19) 0.39214(10) 0.0354(5) Uani 1 1 d . . . . .
H5A H 0.8059 0.8802 0.4048 0.042 Uiso 1 1 calc R U . . .
C30 C 0.7364(2) 0.66396(19) -0.04494(11) 0.0370(5) Uani 1 1 d . . . . .
C13 C 0.4138(2) 0.22942(19) 0.25027(10) 0.0361(5) Uani 1 1 d . . . . .
H13 H 0.3665 0.1605 0.2294 0.043 Uiso 1 1 calc R U . . .
C7 C 1.0050(2) 0.6695(2) 0.40337(10) 0.0382(5) Uani 1 1 d . . . . .
H7 H 1.0838 0.6479 0.4236 0.046 Uiso 1 1 calc R U . . .
C6 C 0.9566(2) 0.7769(2) 0.42251(10) 0.0386(5) Uani 1 1 d . . . . .
H6A H 1.0033 0.8284 0.4560 0.046 Uiso 1 1 calc R U . . .
C31 C 0.6584(3) 0.5665(2) -0.03315(12) 0.0439(5) Uani 1 1 d . . . . .
H31 H 0.6304 0.5646 0.0065 0.053 Uiso 1 1 calc R U . . .
C28 C 0.7194(2) 0.7994(2) 0.05396(12) 0.0426(5) Uani 1 1 d . . . . .
H28 H 0.6551 0.7455 0.0637 0.051 Uiso 1 1 calc R U . . .
C10 C 1.0872(2) 0.4213(2) 0.33276(12) 0.0420(5) Uani 1 1 d . . . . .
H10A H 1.1660 0.4485 0.3584 0.050 Uiso 1 1 calc R U . . .
C21 C 0.9133(2) 0.5131(2) 0.08111(11) 0.0398(5) Uani 1 1 d . . . . .
H21 H 0.9242 0.4750 0.0412 0.048 Uiso 1 1 calc R U . . .
C1 C 0.4689(2) 0.8124(2) 0.25732(11) 0.0388(5) Uani 1 1 d . . . . .
H1A H 0.3993 0.8574 0.2458 0.047 Uiso 1 1 calc R U . . .
C22 C 0.9853(2) 0.6118(2) 0.11446(11) 0.0424(5) Uani 1 1 d . . . . .
H22 H 1.0555 0.6539 0.1012 0.051 Uiso 1 1 calc R U . . .
C29 C 0.7724(2) 0.7705(2) 0.00137(11) 0.0413(5) Uani 1 1 d . . . . .
H29 H 0.8393 0.8230 -0.0072 0.050 Uiso 1 1 calc R U . . .
C32 C 0.7774(2) 0.6579(2) -0.10459(12) 0.0449(5) Uani 1 1 d . . . . .
H32 H 0.8323 0.7193 -0.1144 0.054 Uiso 1 1 calc R U . . .
C11 C 1.0600(2) 0.3158(2) 0.29323(12) 0.0435(5) Uani 1 1 d . . . . .
H11 H 1.1181 0.2570 0.2869 0.052 Uiso 1 1 calc R U . . .
C23 C 0.7169(3) 1.0360(2) 0.19206(12) 0.0445(5) Uani 1 1 d . . . . .
H23 H 0.6697 1.0501 0.2265 0.053 Uiso 1 1 calc R U . . .
C33 C 0.6231(3) 0.4731(2) -0.08079(12) 0.0471(6) Uani 1 1 d . . . . .
H33 H 0.5707 0.4092 -0.0719 0.057 Uiso 1 1 calc R U . . .
C34 C 0.7367(3) 0.5605(2) -0.14961(12) 0.0456(5) Uani 1 1 d . . . . .
H34 H 0.7647 0.5591 -0.1895 0.055 Uiso 1 1 calc R U . . .
C25 C 0.6842(2) 0.9331(2) 0.15048(12) 0.0439(5) Uani 1 1 d . . . . .
H25 H 0.6162 0.8798 0.1572 0.053 Uiso 1 1 calc R U . . .
C24 C 0.8774(2) 1.0932(2) 0.13495(13) 0.0500(6) Uani 1 1 d . . . . .
H24 H 0.9444 1.1484 0.1293 0.060 Uiso 1 1 calc R U . . .
C45A C 0.8430(5) 1.1992(4) 0.70006(17) 0.0433(2) Uani 0.722(3) 1 d D . P A 1
H45A H 0.8049 1.2692 0.7118 0.052 Uiso 0.722(3) 1 calc R U P A 1
C26 C 0.8516(3) 0.9933(2) 0.09093(13) 0.0491(6) Uani 1 1 d . . . . .
H26 H 0.8995 0.9825 0.0566 0.059 Uiso 1 1 calc R U . . .
C42A C 0.8249(4) 1.0105(3) 0.63598(18) 0.0433(2) Uani 0.722(3) 1 d D . P A 1
C46A C 1.0136(5) 1.0815(4) 0.71419(18) 0.0433(2) Uani 0.722(3) 1 d D . P A 1
H46A H 1.0964 1.0689 0.7343 0.052 Uiso 0.722(3) 1 calc R U P A 1
C44A C 0.9474(4) 0.9930(4) 0.66827(18) 0.0433(2) Uani 0.722(3) 1 d D . P A 1
H44A H 0.9853 0.9218 0.6592 0.052 Uiso 0.722(3) 1 calc R U P A 1
C36A C 0.7010(4) 0.5354(4) 0.4578(2) 0.0433(2) Uani 0.722(3) 1 d D . P A 1
H36A H 0.7424 0.4668 0.4466 0.052 Uiso 0.722(3) 1 calc R U P A 1
C43A C 0.7727(4) 1.1182(3) 0.65262(18) 0.0433(2) Uani 0.722(3) 1 d D . P A 1
H43A H 0.6919 1.1354 0.6322 0.052 Uiso 0.722(3) 1 calc R U P A 1
C39A C 0.7127(4) 0.7254(3) 0.51937(17) 0.0433(2) Uani 0.722(3) 1 d D . P A 1
C35A C 0.5210(4) 0.6445(3) 0.44619(17) 0.0433(2) Uani 0.722(3) 1 d D . P A 1
H35A H 0.4349 0.6516 0.4280 0.052 Uiso 0.722(3) 1 calc R U P A 1
C38A C 0.7674(4) 0.6192(3) 0.50219(17) 0.0433(2) Uani 0.722(3) 1 d D . P A 1
H38A H 0.8507 0.6060 0.5215 0.052 Uiso 0.722(3) 1 calc R U P A 1
C37A C 0.5856(4) 0.7383(3) 0.49075(17) 0.0433(2) Uani 0.722(3) 1 d D . P A 1
H37A H 0.5441 0.8072 0.5008 0.052 Uiso 0.722(3) 1 calc R U P A 1
C40A C 0.7903(4) 0.8173(3) 0.56560(15) 0.0433(2) Uani 0.722(3) 1 d D . P A 1
H40A H 0.8758 0.8016 0.5807 0.052 Uiso 0.722(3) 1 calc R U P A 1
C41A C 0.7489(4) 0.9209(3) 0.58773(16) 0.0433(2) Uani 0.722(3) 1 d D . P A 1
H41A H 0.6649 0.9381 0.5713 0.052 Uiso 0.722(3) 1 calc R U P A 1
C39B C 0.6669(10) 0.7514(8) 0.5132(4) 0.0433(2) Uani 0.278(3) 1 d D . P A 2
N14B N 0.9444(13) 1.1949(11) 0.7297(7) 0.0433(2) Uani 0.278(3) 1 d D . P A 2
C46B C 1.0042(12) 1.0982(9) 0.7267(5) 0.0433(2) Uani 0.278(3) 1 d D . P A 2
H46B H 1.0738 1.0962 0.7587 0.052 Uiso 0.278(3) 1 calc R U P A 2
C45B C 0.8354(12) 1.1941(10) 0.6852(4) 0.0433(2) Uani 0.278(3) 1 d D . P A 2
H45B H 0.7905 1.2622 0.6824 0.052 Uiso 0.278(3) 1 calc R U P A 2
C44B C 0.9797(10) 0.9967(9) 0.6824(4) 0.0433(2) Uani 0.278(3) 1 d D . P A 2
H44B H 1.0376 0.9369 0.6805 0.052 Uiso 0.278(3) 1 calc R U P A 2
C43B C 0.7918(10) 1.0880(8) 0.6435(5) 0.0433(2) Uani 0.278(3) 1 d D . P A 2
H43B H 0.7121 1.0855 0.6172 0.052 Uiso 0.278(3) 1 calc R U P A 2
C42B C 0.8617(9) 0.9902(8) 0.6406(5) 0.0433(2) Uani 0.278(3) 1 d D . P A 2
C41B C 0.8245(9) 0.8831(8) 0.5938(4) 0.0433(2) Uani 0.278(3) 1 d D . P A 2
H41B H 0.8872 0.8280 0.5892 0.052 Uiso 0.278(3) 1 calc R U P A 2
C40B C 0.7097(9) 0.8598(8) 0.5582(4) 0.0433(2) Uani 0.278(3) 1 d D . P A 2
H40B H 0.6492 0.9172 0.5617 0.052 Uiso 0.278(3) 1 calc R U P A 2
C37B C 0.5492(9) 0.7522(8) 0.4721(4) 0.0433(2) Uani 0.278(3) 1 d D . P A 2
H37B H 0.4991 0.8175 0.4755 0.052 Uiso 0.278(3) 1 calc R U P A 2
C38B C 0.7328(10) 0.6508(8) 0.5097(4) 0.0433(2) Uani 0.278(3) 1 d D . P A 2
H38B H 0.8126 0.6471 0.5350 0.052 Uiso 0.278(3) 1 calc R U P A 2
C35B C 0.5097(10) 0.6607(8) 0.4286(4) 0.0433(2) Uani 0.278(3) 1 d D . P A 2
H35B H 0.4402 0.6701 0.3979 0.052 Uiso 0.278(3) 1 calc R U P A 2
C36B C 0.6730(10) 0.5484(10) 0.4643(5) 0.0433(2) Uani 0.278(3) 1 d D . P A 2
H36B H 0.7127 0.4770 0.4624 0.052 Uiso 0.278(3) 1 calc R U P A 2
N13B N 0.5598(11) 0.5576(10) 0.4250(6) 0.0433(2) Uani 0.278(3) 1 d D . P A 2

loop_
_atom_site_aniso_label
_atom_site_aniso_U_11
_atom_site_aniso_U_22
_atom_site_aniso_U_33
_atom_site_aniso_U_23
_atom_site_aniso_U_13
_atom_site_aniso_U_12
Fe1 0.02863(16) 0.02154(16) 0.02510(16) -0.00488(11) 0.00119(11) -0.00421(11)
P2 0.0575(4) 0.0298(3) 0.0391(3) -0.0026(2) 0.0084(3) -0.0067(3)
P1 0.0469(3) 0.0377(3) 0.0503(4) -0.0107(3) -0.0100(3) 0.0064(3)
N8 0.0290(8) 0.0236(8) 0.0257(8) -0.0024(6) 0.0009(6) -0.0017(6)
F9 0.0732(11) 0.0693(11) 0.0644(10) -0.0056(8) 0.0295(9) -0.0144(9)
N7 0.0325(8) 0.0258(8) 0.0266(8) -0.0013(6) 0.0032(6) -0.0030(7)
F11 0.1081(15) 0.0444(9) 0.0557(10) -0.0022(7) -0.0206(10) -0.0090(9)
N3 0.0317(8) 0.0245(8) 0.0257(8) -0.0030(6) 0.0021(6) -0.0051(6)
N6 0.0370(9) 0.0346(9) 0.0268(8) -0.0025(7) 0.0063(7) -0.0046(7)
F8 0.0695(11) 0.0850(13) 0.0653(11) -0.0123(10) -0.0053(9) -0.0265(10)
N10 0.0390(9) 0.0287(9) 0.0376(10) -0.0009(7) 0.0026(8) -0.0103(7)
N9 0.0343(9) 0.0270(8) 0.0313(9) -0.0017(7) 0.0041(7) -0.0070(7)
F2 0.0652(11) 0.0897(13) 0.0619(11) -0.0348(10) -0.0066(8) 0.0096(10)
N2 0.0330(9) 0.0260(8) 0.0311(9) -0.0023(7) 0.0002(7) -0.0008(7)
N1 0.0348(9) 0.0304(9) 0.0340(9) -0.0033(7) -0.0010(7) -0.0006(7)
F3 0.0872(13) 0.0511(10) 0.0909(13) -0.0222(9) -0.0299(11) 0.0269(9)
F10 0.0683(11) 0.0569(10) 0.1088(16) 0.0015(10) 0.0221(11) 0.0168(9)
N4 0.0323(8) 0.0264(8) 0.0338(9) -0.0030(7) 0.0003(7) -0.0006(7)
F4 0.0752(12) 0.0743(13) 0.0932(14) -0.0261(11) 0.0044(11) -0.0235(10)
N11 0.0400(10) 0.0335(10) 0.0481(11) -0.0074(8) -0.0033(8) 0.0049(8)
N5 0.0390(10) 0.0262(9) 0.0421(10) -0.0033(7) 0.0006(8) 0.0014(7)
N12 0.0472(11) 0.0343(10) 0.0417(11) -0.0048(8) -0.0065(8) 0.0036(8)
F1 0.0839(14) 0.0707(13) 0.1167(18) 0.0066(12) 0.0056(13) -0.0218(11)
F5 0.0913(14) 0.1232(18) 0.0497(10) -0.0160(11) -0.0007(10) 0.0029(13)
N14A 0.0508(6) 0.0391(5) 0.0375(4) -0.0029(4) 0.0090(4) -0.0061(4)
C15 0.0282(9) 0.0230(9) 0.0284(10) -0.0012(7) 0.0007(7) -0.0012(7)
F6 0.0943(15) 0.0785(14) 0.1152(18) 0.0051(12) -0.0394(13) 0.0355(12)
F7 0.155(2) 0.0386(10) 0.1081(17) -0.0120(10) -0.0295(16) 0.0308(12)
C3 0.0358(10) 0.0254(9) 0.0279(10) -0.0024(8) 0.0053(8) -0.0036(8)
N13A 0.0508(6) 0.0391(5) 0.0375(4) -0.0029(4) 0.0090(4) -0.0061(4)
C14 0.0281(9) 0.0248(9) 0.0297(10) -0.0003(8) 0.0003(7) -0.0022(7)
C4 0.0359(10) 0.0251(9) 0.0272(9) -0.0024(8) 0.0052(8) -0.0059(8)
C9 0.0311(10) 0.0312(10) 0.0305(10) 0.0008(8) -0.0004(8) -0.0031(8)
C19 0.0324(10) 0.0262(10) 0.0281(10) -0.0014(8) 0.0031(8) 0.0006(8)
C20 0.0333(10) 0.0270(10) 0.0284(10) 0.0003(8) 0.0028(8) -0.0013(8)
C18 0.0409(11) 0.0333(11) 0.0281(10) -0.0051(8) 0.0061(8) -0.0012(9)
C8 0.0314(10) 0.0318(10) 0.0279(10) -0.0012(8) 0.0013(8) -0.0062(8)
C17 0.0427(11) 0.0287(10) 0.0308(10) -0.0090(8) 0.0002(9) -0.0015(9)
C27 0.0379(11) 0.0317(11) 0.0415(12) -0.0028(9) -0.0015(9) -0.0014(9)
C16 0.0345(10) 0.0260(10) 0.0343(11) -0.0050(8) -0.0004(8) -0.0041(8)
C2 0.0469(12) 0.0279(10) 0.0358(11) -0.0052(9) 0.0060(9) 0.0019(9)
F12 0.206(3) 0.0902(16) 0.0769(14) -0.0134(12) 0.0756(17) -0.0801(18)
C12 0.0380(11) 0.0399(12) 0.0357(11) 0.0043(9) 0.0087(9) -0.0083(9)
C5 0.0453(12) 0.0270(10) 0.0301(10) -0.0064(8) 0.0053(9) -0.0072(9)
C30 0.0379(11) 0.0297(11) 0.0399(12) -0.0006(9) -0.0034(9) 0.0026(9)
C13 0.0365(11) 0.0318(11) 0.0367(11) -0.0012(9) 0.0040(9) -0.0095(9)
C7 0.0364(11) 0.0412(12) 0.0316(11) -0.0032(9) -0.0033(9) -0.0080(9)
C6 0.0448(12) 0.0368(12) 0.0280(10) -0.0076(9) -0.0003(9) -0.0128(9)
C31 0.0558(14) 0.0331(12) 0.0398(12) 0.0001(9) 0.0023(10) -0.0027(10)
C28 0.0458(12) 0.0323(11) 0.0451(13) -0.0035(10) 0.0014(10) -0.0076(9)
C10 0.0335(11) 0.0411(12) 0.0475(13) 0.0018(10) -0.0051(9) -0.0004(9)
C21 0.0443(12) 0.0393(12) 0.0345(11) -0.0021(9) 0.0122(9) -0.0063(10)
C1 0.0434(12) 0.0320(11) 0.0402(12) 0.0002(9) 0.0056(9) 0.0062(9)
C22 0.0418(12) 0.0407(12) 0.0437(13) 0.0033(10) 0.0112(10) -0.0112(10)
C29 0.0436(12) 0.0295(11) 0.0466(13) -0.0021(10) -0.0006(10) -0.0038(9)
C32 0.0474(13) 0.0352(12) 0.0494(14) -0.0009(10) 0.0059(11) -0.0035(10)
C11 0.0376(12) 0.0369(12) 0.0542(14) 0.0023(10) 0.0004(10) 0.0070(9)
C23 0.0498(13) 0.0394(12) 0.0419(13) -0.0020(10) 0.0053(10) 0.0026(10)
C33 0.0564(14) 0.0303(11) 0.0505(14) 0.0006(10) 0.0005(11) -0.0067(10)
C34 0.0531(14) 0.0396(13) 0.0409(13) -0.0034(10) 0.0033(10) 0.0031(11)
C25 0.0472(13) 0.0361(12) 0.0459(13) 0.0005(10) 0.0061(10) -0.0054(10)
C24 0.0411(12) 0.0377(13) 0.0655(17) -0.0112(12) 0.0094(12) -0.0093(10)
C45A 0.0508(6) 0.0391(5) 0.0375(4) -0.0029(4) 0.0090(4) -0.0061(4)
C26 0.0442(13) 0.0427(13) 0.0555(15) -0.0136(11) 0.0135(11) -0.0085(10)
C42A 0.0508(6) 0.0391(5) 0.0375(4) -0.0029(4) 0.0090(4) -0.0061(4)
C46A 0.0508(6) 0.0391(5) 0.0375(4) -0.0029(4) 0.0090(4) -0.0061(4)
C44A 0.0508(6) 0.0391(5) 0.0375(4) -0.0029(4) 0.0090(4) -0.0061(4)
C36A 0.0508(6) 0.0391(5) 0.0375(4) -0.0029(4) 0.0090(4) -0.0061(4)
C43A 0.0508(6) 0.0391(5) 0.0375(4) -0.0029(4) 0.0090(4) -0.0061(4)
C39A 0.0508(6) 0.0391(5) 0.0375(4) -0.0029(4) 0.0090(4) -0.0061(4)
C35A 0.0508(6) 0.0391(5) 0.0375(4) -0.0029(4) 0.0090(4) -0.0061(4)
C38A 0.0508(6) 0.0391(5) 0.0375(4) -0.0029(4) 0.0090(4) -0.0061(4)
C37A 0.0508(6) 0.0391(5) 0.0375(4) -0.0029(4) 0.0090(4) -0.0061(4)
C40A 0.0508(6) 0.0391(5) 0.0375(4) -0.0029(4) 0.0090(4) -0.0061(4)
C41A 0.0508(6) 0.0391(5) 0.0375(4) -0.0029(4) 0.0090(4) -0.0061(4)
C39B 0.0508(6) 0.0391(5) 0.0375(4) -0.0029(4) 0.0090(4) -0.0061(4)
N14B 0.0508(6) 0.0391(5) 0.0375(4) -0.0029(4) 0.0090(4) -0.0061(4)
C46B 0.0508(6) 0.0391(5) 0.0375(4) -0.0029(4) 0.0090(4) -0.0061(4)
C45B 0.0508(6) 0.0391(5) 0.0375(4) -0.0029(4) 0.0090(4) -0.0061(4)
C44B 0.0508(6) 0.0391(5) 0.0375(4) -0.0029(4) 0.0090(4) -0.0061(4)
C43B 0.0508(6) 0.0391(5) 0.0375(4) -0.0029(4) 0.0090(4) -0.0061(4)
C42B 0.0508(6) 0.0391(5) 0.0375(4) -0.0029(4) 0.0090(4) -0.0061(4)
C41B 0.0508(6) 0.0391(5) 0.0375(4) -0.0029(4) 0.0090(4) -0.0061(4)
C40B 0.0508(6) 0.0391(5) 0.0375(4) -0.0029(4) 0.0090(4) -0.0061(4)
C37B 0.0508(6) 0.0391(5) 0.0375(4) -0.0029(4) 0.0090(4) -0.0061(4)
C38B 0.0508(6) 0.0391(5) 0.0375(4) -0.0029(4) 0.0090(4) -0.0061(4)
C35B 0.0508(6) 0.0391(5) 0.0375(4) -0.0029(4) 0.0090(4) -0.0061(4)
C36B 0.0508(6) 0.0391(5) 0.0375(4) -0.0029(4) 0.0090(4) -0.0061(4)
N13B 0.0508(6) 0.0391(5) 0.0375(4) -0.0029(4) 0.0090(4) -0.0061(4)

loop_
_atom_type_symbol
_atom_type_description
_atom_type_scat_dispersion_real
_atom_type_scat_dispersion_imag
_atom_type_scat_source
C C 0.0181 0.0091 'International Tables Vol C Tables 4.2.6.8 and 6.1.1.4'
H H 0.0000 0.0000 'International Tables Vol C Tables 4.2.6.8 and 6.1.1.4'
F F 0.0727 0.0534 'International Tables Vol C Tables 4.2.6.8 and 6.1.1.4'
Fe Fe -1.1336 3.1974 'International Tables Vol C Tables 4.2.6.8 and 6.1.1.4'
N N 0.0311 0.0180 'International Tables Vol C Tables 4.2.6.8 and 6.1.1.4'
P P 0.2955 0.4335 'International Tables Vol C Tables 4.2.6.8 and 6.1.1.4'

loop_
_exptl_crystal_face_index_h
_exptl_crystal_face_index_k
_exptl_crystal_face_index_l
_exptl_crystal_face_perp_dist
-5 -1 -6 0.0644
3 -2 -12 0.1552
-2 -5 11 0.0899
-3 4 9 0.1083
0 7 -4 0.0871
1 -7 2 0.0911
6 -2 -1 0.0761
2 -5 -9 0.1519
5 2 7 0.1133
3 3 9 0.1162
2 3 -12 0.0985

loop_
_geom_angle_atom_site_label_1
_geom_angle_atom_site_label_2
_geom_angle_atom_site_label_3
_geom_angle
_geom_angle_site_symmetry_1
_geom_angle_site_symmetry_3
_geom_angle_publ_flag
N8 Fe1 N7 74.53(6) . . ?
N8 Fe1 N9 73.71(6) . . ?
N8 Fe1 N2 116.65(6) . . ?
N8 Fe1 N4 95.04(6) . . ?
N7 Fe1 N9 148.13(6) . . ?
N7 Fe1 N2 91.96(6) . . ?
N7 Fe1 N4 97.72(6) . . ?
N3 Fe1 N8 165.07(7) . . ?
N3 Fe1 N7 116.28(6) . . ?
N3 Fe1 N9 95.44(6) . . ?
N3 Fe1 N2 74.71(6) . . ?
N3 Fe1 N4 73.92(6) . . ?
N2 Fe1 N9 99.81(7) . . ?
N2 Fe1 N4 148.29(6) . . ?
N4 Fe1 N9 87.67(7) . . ?
F9 P2 F11 88.96(11) . . ?
F9 P2 F10 87.56(11) . . ?
F8 P2 F9 89.63(10) . . ?
F8 P2 F11 178.15(12) . . ?
F8 P2 F10 91.91(12) . . ?
F10 P2 F11 89.22(11) . . ?
F7 P2 F9 89.66(14) . . ?
F7 P2 F11 90.29(11) . . ?
F7 P2 F8 88.51(12) . . ?
F7 P2 F10 177.18(14) . . ?
F12 P2 F9 178.85(16) . . ?
F12 P2 F11 91.20(13) . . ?
F12 P2 F8 90.23(13) . . ?
F12 P2 F10 91.31(14) . . ?
F12 P2 F7 91.48(17) . . ?
F2 P1 F4 89.71(11) . . ?
F3 P1 F2 89.42(11) . . ?
F3 P1 F4 89.63(12) . . ?
F1 P1 F2 88.92(12) . . ?
F1 P1 F3 88.30(12) . . ?
F1 P1 F4 177.53(14) . . ?
F1 P1 F5 92.72(13) . . ?
F5 P1 F2 177.28(13) . . ?
F5 P1 F3 88.47(12) . . ?
F5 P1 F4 88.57(12) . . ?
F6 P1 F2 88.72(12) . . ?
F6 P1 F3 177.77(15) . . ?
F6 P1 F4 89.13(13) . . ?
F6 P1 F1 92.88(14) . . ?
F6 P1 F5 93.36(13) . . ?
C15 N8 Fe1 119.21(13) . . ?
C15 N8 C19 120.12(16) . . ?
C19 N8 Fe1 120.51(13) . . ?
N6 N7 Fe1 137.76(13) . . ?
N6 N7 C14 105.60(16) . . ?
C14 N7 Fe1 116.29(13) . . ?
C4 N3 Fe1 119.51(13) . . ?
C4 N3 C8 120.29(17) . . ?
C8 N3 Fe1 120.20(13) . . ?
N7 N6 H6 124.4 . . ?
C12 N6 N7 111.28(17) . . ?
C12 N6 H6 124.4 . . ?
N9 N10 H10 124.2 . . ?
C22 N10 H10 124.2 . . ?
C22 N10 N9 111.56(17) . . ?
N10 N9 Fe1 139.11(13) . . ?
C20 N9 Fe1 114.83(13) . . ?
C20 N9 N10 105.32(16) . . ?
N1 N2 Fe1 139.26(13) . . ?
C3 N2 Fe1 115.46(14) . . ?
C3 N2 N1 105.23(16) . . ?
N2 N1 H1 124.3 . . ?
C1 N1 N2 111.42(17) . . ?
C1 N1 H1 124.3 . . ?
N5 N4 Fe1 136.46(13) . . ?
N5 N4 C9 105.70(17) . . ?
C9 N4 Fe1 114.61(14) . . ?
C23 N11 C24 116.6(2) . . ?
N4 N5 H5 124.3 . . ?
C11 N5 N4 111.38(18) . . ?
C11 N5 H5 124.3 . . ?
C34 N12 C33 116.5(2) . . ?
C45A N14A C46A 117.3(5) . . ?
N8 C15 C14 113.27(16) . . ?
N8 C15 C16 121.56(18) . . ?
C16 C15 C14 125.16(18) . . ?
N2 C3 C4 116.86(18) . . ?
N2 C3 C2 110.83(19) . . ?
C2 C3 C4 132.31(18) . . ?
C36A N13A C35A 117.2(4) . . ?
N7 C14 C15 116.51(17) . . ?
N7 C14 C13 110.50(18) . . ?
C13 C14 C15 132.96(18) . . ?
N3 C4 C3 113.41(17) . . ?
N3 C4 C5 121.4(2) . . ?
C5 C4 C3 125.13(19) . . ?
N4 C9 C8 116.42(18) . . ?
N4 C9 C10 110.33(19) . . ?
C10 C9 C8 133.22(19) . . ?
N8 C19 C20 113.28(17) . . ?
N8 C19 C18 121.36(18) . . ?
C18 C19 C20 125.35(19) . . ?
N9 C20 C19 117.27(18) . . ?
N9 C20 C21 110.46(18) . . ?
C21 C20 C19 132.24(19) . . ?
C19 C18 H18 120.8 . . ?
C17 C18 C19 118.37(19) . . ?
C17 C18 H18 120.8 . . ?
N3 C8 C9 113.02(17) . . ?
N3 C8 C7 121.3(2) . . ?
C7 C8 C9 125.7(2) . . ?
C18 C17 H17 119.9 . . ?
C16 C17 C18 120.28(18) . . ?
C16 C17 H17 119.9 . . ?
C25 C27 C28 120.8(2) . . ?
C26 C27 C28 122.6(2) . . ?
C26 C27 C25 116.6(2) . . ?
C15 C16 H16 120.9 . . ?
C17 C16 C15 118.29(19) . . ?
C17 C16 H16 120.9 . . ?
C3 C2 H2 127.7 . . ?
C1 C2 C3 104.58(19) . . ?
C1 C2 H2 127.7 . . ?
N6 C12 H12 126.0 . . ?
N6 C12 C13 108.00(19) . . ?
C13 C12 H12 126.0 . . ?
C4 C5 H5A 120.9 . . ?
C6 C5 C4 118.2(2) . . ?
C6 C5 H5A 120.9 . . ?
C31 C30 C29 123.4(2) . . ?
C32 C30 C31 116.5(2) . . ?
C32 C30 C29 120.0(2) . . ?
C14 C13 H13 127.7 . . ?
C12 C13 C14 104.61(18) . . ?
C12 C13 H13 127.7 . . ?
C8 C7 H7 120.8 . . ?
C6 C7 C8 118.4(2) . . ?
C6 C7 H7 120.8 . . ?
C5 C6 H6A 119.8 . . ?
C7 C6 C5 120.39(19) . . ?
C7 C6 H6A 119.8 . . ?
C30 C31 H31 120.3 . . ?
C33 C31 C30 119.4(2) . . ?
C33 C31 H31 120.3 . . ?
C27 C28 H28 117.1 . . ?
C29 C28 C27 125.9(2) . . ?
C29 C28 H28 117.1 . . ?
C9 C10 H10A 127.6 . . ?
C11 C10 C9 104.8(2) . . ?
C11 C10 H10A 127.6 . . ?
C20 C21 H21 127.5 . . ?
C22 C21 C20 104.90(19) . . ?
C22 C21 H21 127.5 . . ?
N1 C1 C2 107.9(2) . . ?
N1 C1 H1A 126.0 . . ?
C2 C1 H1A 126.0 . . ?
N10 C22 C21 107.77(19) . . ?
N10 C22 H22 126.1 . . ?
C21 C22 H22 126.1 . . ?
C30 C29 H29 116.7 . . ?
C28 C29 C30 126.6(2) . . ?
C28 C29 H29 116.7 . . ?
C30 C32 H32 120.0 . . ?
C34 C32 C30 120.1(2) . . ?
C34 C32 H32 120.0 . . ?
N5 C11 C10 107.8(2) . . ?
N5 C11 H11 126.1 . . ?
C10 C11 H11 126.1 . . ?
N11 C23 H23 118.4 . . ?
N11 C23 C25 123.1(2) . . ?
C25 C23 H23 118.4 . . ?
N12 C33 C31 124.1(2) . . ?
N12 C33 H33 118.0 . . ?
C31 C33 H33 118.0 . . ?
N12 C34 C32 123.3(2) . . ?
N12 C34 H34 118.3 . . ?
C32 C34 H34 118.3 . . ?
C27 C25 H25 119.9 . . ?
C23 C25 C27 120.2(2) . . ?
C23 C25 H25 119.9 . . ?
N11 C24 H24 117.8 . . ?
N11 C24 C26 124.4(2) . . ?
C26 C24 H24 117.8 . . ?
N14A C45A H45A 117.5 . . ?
N14A C45A C43A 124.9(5) . . ?
C43A C45A H45A 117.5 . . ?
C27 C26 H26 120.5 . . ?
C24 C26 C27 119.1(2) . . ?
C24 C26 H26 120.5 . . ?
C44A C42A C41A 123.5(3) . . ?
C43A C42A C44A 116.8(3) . . ?
C43A C42A C41A 119.7(3) . . ?
N14A C46A H46A 119.2 . . ?
N14A C46A C44A 121.6(5) . . ?
C44A C46A H46A 119.2 . . ?
C42A C44A C46A 120.5(4) . . ?
C42A C44A H44A 119.7 . . ?
C46A C44A H44A 119.7 . . ?
N13A C36A H36A 118.0 . . ?
N13A C36A C38A 124.1(4) . . ?
C38A C36A H36A 118.0 . . ?
C45A C43A C42A 118.7(4) . . ?
C45A C43A H43A 120.6 . . ?
C42A C43A H43A 120.6 . . ?
C38A C39A C37A 117.1(3) . . ?
C38A C39A C40A 119.3(3) . . ?
C37A C39A C40A 123.6(4) . . ?
N13A C35A H35A 118.9 . . ?
N13A C35A C37A 122.1(4) . . ?
C37A C35A H35A 118.9 . . ?
C36A C38A C39A 120.7(4) . . ?
C36A C38A H38A 119.7 . . ?
C39A C38A H38A 119.7 . . ?
C39A C37A C35A 118.7(3) . . ?
C39A C37A H37A 120.7 . . ?
C35A C37A H37A 120.7 . . ?
C39A C40A H40A 117.2 . . ?
C41A C40A C39A 125.7(4) . . ?
C41A C40A H40A 117.2 . . ?
C42A C41A H41A 117.3 . . ?
C40A C41A C42A 125.5(4) . . ?
C40A C41A H41A 117.3 . . ?
C37B C39B C40B 117.3(8) . . ?
C38B C39B C40B 124.5(9) . . ?
C38B C39B C37B 118.2(8) . . ?
C46B N14B C45B 115.2(11) . . ?
N14B C46B H46B 115.3 . . ?
N14B C46B C44B 129.3(12) . . ?
C44B C46B H46B 115.3 . . ?
N14B C45B H45B 120.4 . . ?
N14B C45B C43B 119.3(11) . . ?
C43B C45B H45B 120.4 . . ?
C46B C44B H44B 122.2 . . ?
C46B C44B C42B 115.7(10) . . ?
C42B C44B H44B 122.2 . . ?
C45B C43B H43B 118.6 . . ?
C42B C43B C45B 122.8(10) . . ?
C42B C43B H43B 118.6 . . ?
C44B C42B C41B 119.5(8) . . ?
C43B C42B C44B 116.7(8) . . ?
C43B C42B C41B 123.7(9) . . ?
C42B C41B H41B 117.5 . . ?
C40B C41B C42B 125.1(9) . . ?
C40B C41B H41B 117.5 . . ?
C39B C40B H40B 116.8 . . ?
C41B C40B C39B 126.5(9) . . ?
C41B C40B H40B 116.8 . . ?
C39B C37B H37B 120.0 . . ?
C35B C37B C39B 120.1(9) . . ?
C35B C37B H37B 120.0 . . ?
C39B C38B H38B 121.2 . . ?
C39B C38B C36B 117.6(8) . . ?
C36B C38B H38B 121.2 . . ?
C37B C35B H35B 117.2 . . ?
N13B C35B C37B 125.6(10) . . ?
N13B C35B H35B 117.2 . . ?
C38B C36B H36B 119.8 . . ?
N13B C36B C38B 120.3(9) . . ?
N13B C36B H36B 119.8 . . ?
C35B N13B C36B 117.3(9) . . ?

loop_
_geom_bond_atom_site_label_1
_geom_bond_atom_site_label_2
_geom_bond_distance
_geom_bond_site_symmetry_2
_geom_bond_publ_flag
Fe1 N8 2.1303(16) . ?
Fe1 N7 2.1596(17) . ?
Fe1 N3 2.1215(16) . ?
Fe1 N9 2.2244(17) . ?
Fe1 N2 2.1756(17) . ?
Fe1 N4 2.2032(18) . ?
P2 F9 1.5904(18) . ?
P2 F11 1.5993(17) . ?
P2 F8 1.5827(18) . ?
P2 F10 1.5920(18) . ?
P2 F7 1.581(2) . ?
P2 F12 1.556(2) . ?
P1 F2 1.5949(18) . ?
P1 F3 1.5897(18) . ?
P1 F4 1.597(2) . ?
P1 F1 1.574(2) . ?
P1 F5 1.5821(19) . ?
P1 F6 1.5635(19) . ?
N8 C15 1.343(2) . ?
N8 C19 1.343(3) . ?
N7 N6 1.342(2) . ?
N7 C14 1.343(2) . ?
N3 C4 1.341(3) . ?
N3 C8 1.342(3) . ?
N6 H6 0.8600 . ?
N6 C12 1.335(3) . ?
N10 H10 0.8600 . ?
N10 N9 1.349(2) . ?
N10 C22 1.334(3) . ?
N9 C20 1.344(3) . ?
N2 N1 1.347(2) . ?
N2 C3 1.347(2) . ?
N1 H1 0.8600 . ?
N1 C1 1.341(3) . ?
N4 N5 1.342(2) . ?
N4 C9 1.345(3) . ?
N11 C23 1.332(3) . ?
N11 C24 1.334(3) . ?
N5 H5 0.8600 . ?
N5 C11 1.341(3) . ?
N12 C33 1.333(3) . ?
N12 C34 1.333(3) . ?
N14A C45A 1.321(6) . ?
N14A C46A 1.347(6) . ?
C15 C14 1.467(3) . ?
C15 C16 1.390(3) . ?
C3 C4 1.466(3) . ?
C3 C2 1.395(3) . ?
N13A C36A 1.327(6) . ?
N13A C35A 1.356(5) . ?
C14 C13 1.393(3) . ?
C4 C5 1.389(3) . ?
C9 C8 1.467(3) . ?
C9 C10 1.396(3) . ?
C19 C20 1.465(3) . ?
C19 C18 1.390(3) . ?
C20 C21 1.394(3) . ?
C18 H18 0.9300 . ?
C18 C17 1.387(3) . ?
C8 C7 1.389(3) . ?
C17 H17 0.9300 . ?
C17 C16 1.383(3) . ?
C27 C28 1.465(3) . ?
C27 C25 1.393(3) . ?
C27 C26 1.390(3) . ?
C16 H16 0.9300 . ?
C2 H2 0.9300 . ?
C2 C1 1.375(3) . ?
C12 H12 0.9300 . ?
C12 C13 1.374(3) . ?
C5 H5A 0.9300 . ?
C5 C6 1.383(3) . ?
C30 C31 1.393(3) . ?
C30 C29 1.466(3) . ?
C30 C32 1.385(3) . ?
C13 H13 0.9300 . ?
C7 H7 0.9300 . ?
C7 C6 1.382(3) . ?
C6 H6A 0.9300 . ?
C31 H31 0.9300 . ?
C31 C33 1.377(3) . ?
C28 H28 0.9300 . ?
C28 C29 1.320(3) . ?
C10 H10A 0.9300 . ?
C10 C11 1.374(3) . ?
C21 H21 0.9300 . ?
C21 C22 1.374(3) . ?
C1 H1A 0.9300 . ?
C22 H22 0.9300 . ?
C29 H29 0.9300 . ?
C32 H32 0.9300 . ?
C32 C34 1.383(3) . ?
C11 H11 0.9300 . ?
C23 H23 0.9300 . ?
C23 C25 1.378(3) . ?
C33 H33 0.9300 . ?
C34 H34 0.9300 . ?
C25 H25 0.9300 . ?
C24 H24 0.9300 . ?
C24 C26 1.375(3) . ?
C45A H45A 0.9300 . ?
C45A C43A 1.382(5) . ?
C26 H26 0.9300 . ?
C42A C44A 1.393(5) . ?
C42A C43A 1.392(5) . ?
C42A C41A 1.469(4) . ?
C46A H46A 0.9300 . ?
C46A C44A 1.396(5) . ?
C44A H44A 0.9300 . ?
C36A H36A 0.9300 . ?
C36A C38A 1.347(5) . ?
C43A H43A 0.9300 . ?
C39A C38A 1.391(5) . ?
C39A C37A 1.392(5) . ?
C39A C40A 1.468(4) . ?
C35A H35A 0.9300 . ?
C35A C37A 1.413(5) . ?
C38A H38A 0.9300 . ?
C37A H37A 0.9300 . ?
C40A H40A 0.9300 . ?
C40A C41A 1.330(5) . ?
C41A H41A 0.9300 . ?
C39B C40B 1.477(10) . ?
C39B C37B 1.404(11) . ?
C39B C38B 1.364(11) . ?
N14B C46B 1.292(14) . ?
N14B C45B 1.375(14) . ?
C46B H46B 0.9300 . ?
C46B C44B 1.391(11) . ?
C45B H45B 0.9300 . ?
C45B C43B 1.423(11) . ?
C44B H44B 0.9300 . ?
C44B C42B 1.404(11) . ?
C43B H43B 0.9300 . ?
C43B C42B 1.361(11) . ?
C42B C41B 1.478(10) . ?
C41B H41B 0.9300 . ?
C41B C40B 1.313(11) . ?
C40B H40B 0.9300 . ?
C37B H37B 0.9300 . ?
C37B C35B 1.316(11) . ?
C38B H38B 0.9300 . ?
C38B C36B 1.472(11) . ?
C35B H35B 0.9300 . ?
C35B N13B 1.309(12) . ?
C36B H36B 0.9300 . ?
C36B N13B 1.363(13) . ?

loop_
_geom_torsion_atom_site_label_1
_geom_torsion_atom_site_label_2
_geom_torsion_atom_site_label_3
_geom_torsion_atom_site_label_4
_geom_torsion
_geom_torsion_site_symmetry_1
_geom_torsion_site_symmetry_2
_geom_torsion_site_symmetry_3
_geom_torsion_site_symmetry_4
_geom_torsion_publ_flag
Fe1 N8 C15 C14 1.5(2) . . . . ?
Fe1 N8 C15 C16 -177.24(15) . . . . ?
Fe1 N8 C19 C20 -2.7(2) . . . . ?
Fe1 N8 C19 C18 176.40(16) . . . . ?
Fe1 N7 N6 C12 -171.40(17) . . . . ?
Fe1 N7 C14 C15 -4.6(2) . . . . ?
Fe1 N7 C14 C13 173.88(14) . . . . ?
Fe1 N3 C4 C3 -1.7(2) . . . . ?
Fe1 N3 C4 C5 179.70(15) . . . . ?
Fe1 N3 C8 C9 1.1(2) . . . . ?
Fe1 N3 C8 C7 -179.85(16) . . . . ?
Fe1 N9 C20 C19 6.3(2) . . . . ?
Fe1 N9 C20 C21 -172.10(15) . . . . ?
Fe1 N2 N1 C1 -176.74(17) . . . . ?
Fe1 N2 C3 C4 -2.2(2) . . . . ?
Fe1 N2 C3 C2 177.58(14) . . . . ?
Fe1 N4 N5 C11 157.23(18) . . . . ?
Fe1 N4 C9 C8 15.5(2) . . . . ?
Fe1 N4 C9 C10 -162.86(15) . . . . ?
N8 C15 C14 N7 2.1(3) . . . . ?
N8 C15 C14 C13 -175.9(2) . . . . ?
N8 C15 C16 C17 1.5(3) . . . . ?
N8 C19 C20 N9 -2.6(3) . . . . ?
N8 C19 C20 C21 175.3(2) . . . . ?
N8 C19 C18 C17 0.0(3) . . . . ?
N7 N6 C12 C13 -1.2(3) . . . . ?
N7 C14 C13 C12 -0.2(2) . . . . ?
N3 C4 C5 C6 0.3(3) . . . . ?
N3 C8 C7 C6 0.0(3) . . . . ?
N6 N7 C14 C15 -178.92(17) . . . . ?
N6 N7 C14 C13 -0.5(2) . . . . ?
N6 C12 C13 C14 0.9(3) . . . . ?
N10 N9 C20 C19 178.32(18) . . . . ?
N10 N9 C20 C21 0.0(2) . . . . ?
N9 N10 C22 C21 0.0(3) . . . . ?
N9 C20 C21 C22 0.0(3) . . . . ?
N2 N1 C1 C2 -0.2(3) . . . . ?
N2 C3 C4 N3 2.5(3) . . . . ?
N2 C3 C4 C5 -178.90(19) . . . . ?
N2 C3 C2 C1 0.2(3) . . . . ?
N1 N2 C3 C4 179.97(17) . . . . ?
N1 N2 C3 C2 -0.3(2) . . . . ?
N4 N5 C11 C10 0.1(3) . . . . ?
N4 C9 C8 N3 -11.2(3) . . . . ?
N4 C9 C8 C7 169.8(2) . . . . ?
N4 C9 C10 C11 -0.2(3) . . . . ?
N11 C23 C25 C27 0.1(4) . . . . ?
N11 C24 C26 C27 -0.5(5) . . . . ?
N5 N4 C9 C8 178.68(18) . . . . ?
N5 N4 C9 C10 0.3(2) . . . . ?
N14A C45A C43A C42A 2.7(7) . . . . ?
N14A C46A C44A C42A 1.8(7) . . . . ?
C15 N8 C19 C20 -178.00(17) . . . . ?
C15 N8 C19 C18 1.1(3) . . . . ?
C15 C14 C13 C12 177.9(2) . . . . ?
C3 N2 N1 C1 0.3(2) . . . . ?
C3 C4 C5 C6 -178.1(2) . . . . ?
C3 C2 C1 N1 0.0(3) . . . . ?
N13A C36A C38A C39A -2.2(7) . . . . ?
N13A C35A C37A C39A -2.2(6) . . . . ?
C14 N7 N6 C12 1.1(2) . . . . ?
C14 C15 C16 C17 -177.1(2) . . . . ?
C4 N3 C8 C9 -178.93(17) . . . . ?
C4 N3 C8 C7 0.1(3) . . . . ?
C4 C3 C2 C1 179.9(2) . . . . ?
C4 C5 C6 C7 -0.2(3) . . . . ?
C9 N4 N5 C11 -0.3(3) . . . . ?
C9 C8 C7 C6 178.9(2) . . . . ?
C9 C10 C11 N5 0.0(3) . . . . ?
C19 N8 C15 C14 176.90(17) . . . . ?
C19 N8 C15 C16 -1.8(3) . . . . ?
C19 C20 C21 C22 -178.0(2) . . . . ?
C19 C18 C17 C16 -0.3(3) . . . . ?
C20 C19 C18 C17 179.0(2) . . . . ?
C20 C21 C22 N10 0.0(3) . . . . ?
C18 C19 C20 N9 178.4(2) . . . . ?
C18 C19 C20 C21 -3.7(4) . . . . ?
C18 C17 C16 C15 -0.4(3) . . . . ?
C8 N3 C4 C3 178.33(17) . . . . ?
C8 N3 C4 C5 -0.3(3) . . . . ?
C8 C9 C10 C11 -178.2(2) . . . . ?
C8 C7 C6 C5 0.1(3) . . . . ?
C27 C28 C29 C30 -177.3(2) . . . . ?
C16 C15 C14 N7 -179.25(19) . . . . ?
C16 C15 C14 C13 2.7(4) . . . . ?
C2 C3 C4 N3 -177.2(2) . . . . ?
C2 C3 C4 C5 1.4(4) . . . . ?
C30 C31 C33 N12 0.3(4) . . . . ?
C30 C32 C34 N12 -0.9(4) . . . . ?
C31 C30 C29 C28 -13.3(4) . . . . ?
C31 C30 C32 C34 2.4(4) . . . . ?
C28 C27 C25 C23 179.8(2) . . . . ?
C28 C27 C26 C24 -179.6(3) . . . . ?
C10 C9 C8 N3 166.7(2) . . . . ?
C10 C9 C8 C7 -12.3(4) . . . . ?
C22 N10 N9 Fe1 168.98(18) . . . . ?
C22 N10 N9 C20 0.0(2) . . . . ?
C29 C30 C31 C33 176.2(2) . . . . ?
C29 C30 C32 C34 -176.0(2) . . . . ?
C32 C30 C31 C33 -2.1(4) . . . . ?
C32 C30 C29 C28 165.0(3) . . . . ?
C23 N11 C24 C26 -0.5(4) . . . . ?
C33 N12 C34 C32 -1.0(4) . . . . ?
C34 N12 C33 C31 1.2(4) . . . . ?
C25 C27 C28 C29 175.9(3) . . . . ?
C25 C27 C26 C24 1.3(4) . . . . ?
C24 N11 C23 C25 0.7(4) . . . . ?
C45A N14A C46A C44A -0.4(8) . . . . ?
C26 C27 C28 C29 -3.2(4) . . . . ?
C26 C27 C25 C23 -1.1(4) . . . . ?
C46A N14A C45A C43A -1.9(8) . . . . ?
C44A C42A C43A C45A -1.0(6) . . . . ?
C44A C42A C41A C40A -5.2(6) . . . . ?
C36A N13A C35A C37A 2.6(7) . . . . ?
C43A C42A C44A C46A -1.0(6) . . . . ?
C43A C42A C41A C40A 176.7(4) . . . . ?
C39A C40A C41A C42A 177.3(3) . . . . ?
C35A N13A C36A C38A -0.5(7) . . . . ?
C38A C39A C37A C35A -0.5(5) . . . . ?
C38A C39A C40A C41A -177.8(3) . . . . ?
C37A C39A C38A C36A 2.6(5) . . . . ?
C37A C39A C40A C41A 2.7(6) . . . . ?
C40A C39A C38A C36A -177.0(3) . . . . ?
C40A C39A C37A C35A 179.1(3) . . . . ?
C41A C42A C44A C46A -179.2(4) . . . . ?
C41A C42A C43A C45A 177.2(4) . . . . ?
C39B C37B C35B N13B 10.8(17) . . . . ?
C39B C38B C36B N13B 3.7(15) . . . . ?
N14B C46B C44B C42B -10.7(19) . . . . ?
N14B C45B C43B C42B -7.7(17) . . . . ?
C46B N14B C45B C43B 4.4(19) . . . . ?
C46B C44B C42B C43B 6.5(14) . . . . ?
C46B C44B C42B C41B -177.3(10) . . . . ?
C45B N14B C46B C44B 5(2) . . . . ?
C45B C43B C42B C44B 1.7(15) . . . . ?
C45B C43B C42B C41B -174.4(10) . . . . ?
C44B C42B C41B C40B 170.5(10) . . . . ?
C43B C42B C41B C40B -13.5(16) . . . . ?
C42B C41B C40B C39B -177.0(9) . . . . ?
C40B C39B C37B C35B 176.4(9) . . . . ?
C40B C39B C38B C36B 176.9(9) . . . . ?
C37B C39B C40B C41B -169.6(9) . . . . ?
C37B C39B C38B C36B -2.1(13) . . . . ?
C37B C35B N13B C36B -8.9(18) . . . . ?
C38B C39B C40B C41B 11.4(15) . . . . ?
C38B C39B C37B C35B -4.6(14) . . . . ?
C38B C36B N13B C35B 1.4(17) . . . . ?

loop_
_exptl_oxdiff_crystal_face_indexfrac_h
_exptl_oxdiff_crystal_face_indexfrac_k
_exptl_oxdiff_crystal_face_indexfrac_l
_exptl_oxdiff_crystal_face_x
_exptl_oxdiff_crystal_face_y
_exptl_oxdiff_crystal_face_z
-5.3440 -0.9711 -6.0256 0.9793 0.0780 0.1869
2.9028 -2.3776 -11.7875 -0.0246 0.3275 0.9445
-1.8446 -4.8736 11.0292 0.0774 -0.9788 -0.1896
-2.6377 4.3567 9.4934 0.0011 -0.0325 -0.9995
0.0717 7.2599 -4.3477 -0.0715 0.8915 -0.4473
0.5140 -7.4043 1.7837 0.0633 -0.7850 0.6163
6.3878 -2.4021 -1.3839 -0.8325 -0.0668 0.5501
2.2261 -4.5550 -9.4280 0.0623 0.0037 0.9981
4.6461 1.7144 7.3224 -0.9336 -0.0737 -0.3507
2.5676 3.1978 9.4613 -0.7292 -0.0570 -0.6819
2.3324 3.4414 -12.4054 -0.0725 0.9078 0.4131
